data_9016118
loop_
_publ_author_name
'Le Bail, A.'
'Ferey, G.'
'Amoros, P.'
'Beltran-Portier D'

_publ_section_title
;
 Structure of vanadyl hydrogenphosphate dihydrate alpha-VO(HPO4)*2H2O
 solved from X-ray and neutron powder diffraction
 _cod_database_code 1000083
;
_journal_name_full 'European Journal of Solid State and Inorganic Chemistry'
_journal_page_first 419
_journal_page_last 426
_journal_volume 26
_journal_year 1989
_chemical_formula_sum 'O7 P V'
_space_group_IT_number 14
_symmetry_space_group_name_Hall '-P 2ybc'
_symmetry_space_group_name_H-M 'P 1 21/c 1'
_cell_angle_alpha 90
_cell_angle_beta 95.44
_cell_angle_gamma 90
_cell_length_a 7.613
_cell_length_b 7.431
_cell_length_c 9.482
_cell_formula_units_Z 4
_cell_volume 534.002
_database_code_amcsd 0012528
_exptl_crystal_density_diffrn 2.412
_cod_original_formula_sum 'V P O7'
_cod_database_code 9016118
_amcsd_formula_title VO(HPO4)*2H2O

loop_
_space_group_symop_operation_xyz
x,y,z
x,1/2-y,1/2+z
-x,1/2+y,1/2-z
-x,-y,-z

loop_
_atom_site_label
_atom_site_fract_x
_atom_site_fract_y
_atom_site_fract_z
V 0.52480 0.14630 0.25720
P 0.28110 0.14970 0.51280
O1 0.30620 0.13840 0.35100
O2 0.37950 0.31860 0.57820
O3 0.32820 0.97280 0.59910
O4 0.07270 0.18510 0.51250
O5 0.71710 0.09110 0.12650
O6 0.57170 0.14830 0.79520
O7 0.97620 0.41740 0.27090

loop_
_cod_related_entry_id
_cod_related_entry_database
_cod_related_entry_code
1 AMCSD 0012528
